data_7234964
loop_
_publ_author_name
'Neumann, Tristan'
'Gallo, Gianpiero'
'Jess, Inke'
'Dinnebier, Robert E.'
'N\"ather, Christian'

_publ_section_title
;
 Thermodynamically stable and metastable coordination polymers synthesized
 from solution and the solid state
;
_journal_issue 2
_journal_name_full CrystEngComm
_journal_page_first 184
_journal_page_last 194
_journal_paper_doi 10.1039/C9CE01589B
_journal_volume 22
_journal_year 2020
_chemical_formula_sum 'C8 H7 Cd N3 S2'
_chemical_formula_weight 321.69
_space_group_crystal_system triclinic
_space_group_IT_number 2
_space_group_name_Hall '-P 1'
_space_group_name_H-M_alt 'P -1'
_atom_sites_solution_hydrogens geom
_audit_creation_method SHELXL-2014/7
_audit_update_record
;
2019-10-04 deposited with the CCDC.	2019-11-04 downloaded from the CCDC.
;
_cell_angle_alpha 71.108(11)
_cell_angle_beta 78.415(11)
_cell_angle_gamma 74.975(11)
_cell_formula_units_Z 2
_cell_length_a 5.8783(5)
_cell_length_b 10.3023(10)
_cell_length_c 10.5662(10)
_cell_measurement_reflns_used 8372
_cell_measurement_temperature 200(2)
_cell_measurement_theta_max 27.504
_cell_measurement_theta_min 3.364
_cell_volume 579.92(10)
_computing_cell_refinement 'X-Area (STOE, 2008)'
_computing_data_collection 'X-Area (STOE, 2008)'
_computing_data_reduction 'X-Area (STOE, 2008)'
_computing_molecular_graphics 'XP in SHELXTL (Sheldrick, 2008) and Diamond (Brandenburg, 1999)'
_computing_structure_refinement 'SHELXL-2014/7 (Sheldrick, 2014)'
_computing_structure_solution 'SHELXS-97 (Sheldrick, 2008)'
_diffrn_ambient_temperature 200(2)
_diffrn_measured_fraction_theta_full 0.985
_diffrn_measured_fraction_theta_max 0.979
_diffrn_measurement_device_type 'STOE IPDS-1'
_diffrn_measurement_method 'Phi scans'
_diffrn_radiation_type MoK\a
_diffrn_radiation_wavelength 0.71073
_diffrn_reflns_av_R_equivalents 0.0827
_diffrn_reflns_av_unetI/netI 0.0557
_diffrn_reflns_Laue_measured_fraction_full 0.985
_diffrn_reflns_Laue_measured_fraction_max 0.979
_diffrn_reflns_limit_h_max 7
_diffrn_reflns_limit_h_min -7
_diffrn_reflns_limit_k_max 13
_diffrn_reflns_limit_k_min -13
_diffrn_reflns_limit_l_max 13
_diffrn_reflns_limit_l_min -13
_diffrn_reflns_number 8372
_diffrn_reflns_point_group_measured_fraction_full 0.985
_diffrn_reflns_point_group_measured_fraction_max 0.979
_diffrn_reflns_theta_full 25.242
_diffrn_reflns_theta_max 27.504
_diffrn_reflns_theta_min 3.364
_exptl_absorpt_coefficient_mu 2.207
_exptl_absorpt_correction_T_max 0.7991
_exptl_absorpt_correction_T_min 0.6013
_exptl_absorpt_correction_type numerical
_exptl_absorpt_process_details 'X-Shape and X-Red 32 (STOE, 2008)'
_exptl_crystal_colour colourless
_exptl_crystal_density_diffrn 1.842
_exptl_crystal_description block
_exptl_crystal_F_000 312
_exptl_crystal_size_max 0.11
_exptl_crystal_size_mid 0.08
_exptl_crystal_size_min 0.07
_refine_diff_density_max 0.684
_refine_diff_density_min -1.639
_refine_diff_density_rms 0.146
_refine_ls_extinction_coef 0.011(2)
_refine_ls_extinction_expression Fc^*^=kFc[1+0.001xFc^2^\l^3^/sin(2\q)]^-1/4^
_refine_ls_extinction_method 'SHELXL-2014/7 (Sheldrick 2014'
_refine_ls_goodness_of_fit_ref 1.003
_refine_ls_hydrogen_treatment constr
_refine_ls_matrix_type full
_refine_ls_number_parameters 164
_refine_ls_number_reflns 2609
_refine_ls_number_restraints 0
_refine_ls_restrained_S_all 1.003
_refine_ls_R_factor_all 0.0430
_refine_ls_R_factor_gt 0.0359
_refine_ls_shift/su_max 0.001
_refine_ls_shift/su_mean 0.000
_refine_ls_structure_factor_coef Fsqd
_refine_ls_weighting_details 'w=1/[\s^2^(Fo^2^)+(0.0570P)^2^] where P=(Fo^2^+2Fc^2^)/3'
_refine_ls_weighting_scheme calc
_refine_ls_wR_factor_gt 0.0869
_refine_ls_wR_factor_ref 0.0906
_reflns_Friedel_coverage 0.000
_reflns_number_gt 2268
_reflns_number_total 2609
_reflns_threshold_expression 'I > 2\s(I)'
_cod_data_source_file c9ce01589b2.cif
_cod_data_source_block 3-Cd
_cod_depositor_comments
;Adding full bibliography for 7234964--7234970.cif.

 Adding full bibliography for 7234964--7234970.cif.
;
_cod_original_cell_volume 579.92(11)
_cod_database_code 7234964
_shelx_shelxl_version_number 2014/7
_shelx_space_group_comment
;
The symmetry employed for this shelxl refinement is uniquely defined
by the following loop, which should always be used as a source of
symmetry information in preference to the above space-group names.
They are only intended as comments.
;

loop_
_space_group_symop_operation_xyz
'x, y, z'
'-x, -y, -z'

loop_
_atom_site_label
_atom_site_type_symbol
_atom_site_fract_x
_atom_site_fract_y
_atom_site_fract_z
_atom_site_U_iso_or_equiv
_atom_site_adp_type
_atom_site_occupancy
_atom_site_site_symmetry_order
_atom_site_calc_flag
_atom_site_refinement_flags_posn
_atom_site_refinement_flags_adp
_atom_site_refinement_flags_occupancy
_atom_site_disorder_assembly
_atom_site_disorder_group
Cd1 Cd 0.64098(4) 0.83141(3) 0.15634(2) 0.02117(13) Uani 1 1 d . . . . .
S1 S 0.97784(18) 0.60101(11) 0.16453(13) 0.0338(2) Uani 1 1 d . . . . .
C1 C 1.2061(6) 0.6700(4) 0.1547(4) 0.0214(7) Uani 1 1 d . . . . .
N1 N 1.3683(6) 0.7162(4) 0.1451(4) 0.0283(7) Uani 1 1 d . . . . .
S2 S 0.71230(16) 0.91729(9) -0.12512(9) 0.02089(19) Uani 1 1 d . . . . .
C2 C 0.9509(6) 0.9838(4) -0.1482(3) 0.0183(6) Uani 1 1 d . . . . .
N2 N 1.1188(6) 1.0288(3) -0.1662(3) 0.0239(6) Uani 1 1 d . . . . .
N11 N 0.5421(6) 0.7790(3) 0.3888(3) 0.0268(7) Uani 1 1 d . . . . .
C11 C 0.5072(19) 0.6516(9) 0.4571(8) 0.036(2) Uani 0.5 1 d . . P A 1
H11 H 0.5193 0.5859 0.4092 0.043 Uiso 0.5 1 calc R U P A 1
C12 C 0.4529(18) 0.6106(9) 0.5979(8) 0.0350(19) Uani 0.5 1 d . . P A 1
H12 H 0.4262 0.5188 0.6436 0.042 Uiso 0.5 1 calc R U P A 1
C11' C 0.7096(17) 0.7523(10) 0.4692(8) 0.0367(19) Uani 0.5 1 d . . P A 2
H11' H 0.8663 0.7608 0.4278 0.044 Uiso 0.5 1 calc R U P A 2
C12' C 0.6680(17) 0.7136(9) 0.6075(8) 0.0361(19) Uani 0.5 1 d . . P A 2
H12' H 0.7943 0.6932 0.6593 0.043 Uiso 0.5 1 calc R U P A 2
C13 C 0.4379(8) 0.7045(4) 0.6715(4) 0.0312(9) Uani 1 1 d . . . . .
C14 C 0.479(2) 0.8366(9) 0.5949(8) 0.040(2) Uani 0.5 1 d . . P A 1
H14 H 0.4740 0.9052 0.6381 0.048 Uiso 0.5 1 calc R U P A 1
C15 C 0.5278(19) 0.8677(9) 0.4560(9) 0.038(2) Uani 0.5 1 d . . P A 1
H15 H 0.5523 0.9592 0.4066 0.046 Uiso 0.5 1 calc R U P A 1
C14' C 0.2631(17) 0.7376(10) 0.5917(9) 0.0376(19) Uani 0.5 1 d . . P A 2
H14' H 0.1034 0.7364 0.6315 0.045 Uiso 0.5 1 calc R U P A 2
C15' C 0.3187(16) 0.7728(10) 0.4523(8) 0.0354(19) Uani 0.5 1 d . . P A 2
H15' H 0.1945 0.7936 0.3990 0.043 Uiso 0.5 1 calc R U P A 2
C16 C 0.3837(9) 0.6639(5) 0.8223(4) 0.0409(11) Uani 1 1 d . . . . .
H16A H 0.5304 0.6441 0.8620 0.061 Uiso 1 1 calc R U . . .
H16B H 0.2700 0.7410 0.8499 0.061 Uiso 1 1 calc R U . . .
H16C H 0.3153 0.5800 0.8535 0.061 Uiso 1 1 calc R U . . .

loop_
_atom_site_aniso_label
_atom_site_aniso_U_11
_atom_site_aniso_U_22
_atom_site_aniso_U_33
_atom_site_aniso_U_23
_atom_site_aniso_U_13
_atom_site_aniso_U_12
Cd1 0.01778(17) 0.02593(17) 0.01897(16) -0.00005(10) -0.00170(9) -0.01183(10)
S1 0.0192(5) 0.0254(5) 0.0575(7) -0.0088(5) -0.0040(5) -0.0102(4)
C1 0.0192(17) 0.0198(16) 0.0219(16) -0.0027(13) -0.0012(13) -0.0039(13)
N1 0.0180(15) 0.0282(17) 0.0399(18) -0.0090(14) -0.0031(14) -0.0083(13)
S2 0.0185(4) 0.0243(4) 0.0210(4) -0.0035(3) -0.0017(3) -0.0108(3)
C2 0.0187(17) 0.0189(15) 0.0156(14) -0.0042(12) -0.0013(12) -0.0024(13)
N2 0.0193(15) 0.0247(15) 0.0284(15) -0.0062(13) 0.0006(12) -0.0102(12)
N11 0.0316(18) 0.0256(16) 0.0207(15) -0.0014(12) -0.0004(13) -0.0103(13)
C11 0.066(6) 0.026(4) 0.018(3) -0.006(3) 0.007(4) -0.022(4)
C12 0.061(6) 0.027(4) 0.016(3) -0.002(3) 0.005(3) -0.020(4)
C11' 0.030(4) 0.051(5) 0.024(4) -0.001(4) -0.004(3) -0.011(4)
C12' 0.047(5) 0.038(5) 0.019(4) 0.007(3) -0.018(3) -0.010(4)
C13 0.045(3) 0.0214(18) 0.0228(17) -0.0049(15) 0.0043(17) -0.0081(16)
C14 0.074(7) 0.031(4) 0.019(4) -0.007(3) -0.003(4) -0.019(4)
C15 0.058(6) 0.027(4) 0.028(4) -0.003(3) 0.005(4) -0.022(4)
C14' 0.036(5) 0.044(5) 0.025(4) -0.003(4) 0.000(3) -0.008(4)
C15' 0.028(4) 0.051(5) 0.026(4) -0.002(4) -0.003(3) -0.017(4)
C16 0.061(3) 0.035(2) 0.0217(19) -0.0057(17) 0.0026(19) -0.010(2)

loop_
_atom_type_symbol
_atom_type_description
_atom_type_scat_dispersion_real
_atom_type_scat_dispersion_imag
_atom_type_scat_source
C C 0.0033 0.0016 'International Tables Vol C Tables 4.2.6.8 and 6.1.1.4'
H H 0.0000 0.0000 'International Tables Vol C Tables 4.2.6.8 and 6.1.1.4'
N N 0.0061 0.0033 'International Tables Vol C Tables 4.2.6.8 and 6.1.1.4'
S S 0.1246 0.1234 'International Tables Vol C Tables 4.2.6.8 and 6.1.1.4'
Cd Cd -0.8075 1.2024 'International Tables Vol C Tables 4.2.6.8 and 6.1.1.4'

loop_
_geom_angle_atom_site_label_1
_geom_angle_atom_site_label_2
_geom_angle_atom_site_label_3
_geom_angle
_geom_angle_site_symmetry_1
_geom_angle_site_symmetry_3
N1 Cd1 N2 173.21(11) 1_455 2_775
N1 Cd1 N11 90.19(12) 1_455 .
N2 Cd1 N11 89.41(11) 2_775 .
N1 Cd1 S1 90.06(9) 1_455 .
N2 Cd1 S1 96.73(9) 2_775 .
N11 Cd1 S1 94.77(9) . .
N1 Cd1 S2 88.27(10) 1_455 .
N2 Cd1 S2 91.38(8) 2_775 .
N11 Cd1 S2 173.53(9) . .
S1 Cd1 S2 91.52(4) . .
N1 Cd1 S2 89.64(9) 1_455 2_675
N2 Cd1 S2 83.57(8) 2_775 2_675
N11 Cd1 S2 89.73(9) . 2_675
S1 Cd1 S2 175.49(3) . 2_675
S2 Cd1 S2 83.98(3) . 2_675
C1 S1 Cd1 97.65(13) . .
N1 C1 S1 178.0(4) . .
C1 N1 Cd1 168.0(3) . 1_655
C2 S2 Cd1 99.05(12) . .
C2 S2 Cd1 99.23(12) . 2_675
Cd1 S2 Cd1 96.02(3) . 2_675
N2 C2 S2 178.7(3) . .
C2 N2 Cd1 158.9(3) . 2_775
C15 N11 C11 118.3(6) . .
C11' N11 C15' 115.8(6) . .
C15 N11 Cd1 123.1(4) . .
C11 N11 Cd1 118.6(4) . .
C11' N11 Cd1 120.5(4) . .
C15' N11 Cd1 123.7(4) . .
N11 C11 C12 122.1(7) . .
C13 C12 C11 120.2(7) . .
N11 C11' C12' 124.0(8) . .
C11' C12' C13 119.4(7) . .
C14' C13 C12' 117.6(6) . .
C14 C13 C12 115.3(5) . .
C14' C13 C16 121.2(5) . .
C14 C13 C16 122.9(4) . .
C12' C13 C16 121.2(5) . .
C12 C13 C16 121.8(5) . .
C15 C14 C13 120.1(7) . .
N11 C15 C14 123.9(7) . .
C13 C14' C15' 120.0(8) . .
N11 C15' C14' 123.1(8) . .

loop_
_geom_bond_atom_site_label_1
_geom_bond_atom_site_label_2
_geom_bond_distance
_geom_bond_site_symmetry_2
Cd1 N1 2.269(3) 1_455
Cd1 N2 2.300(3) 2_775
Cd1 N11 2.322(3) .
Cd1 S1 2.6573(11) .
Cd1 S2 2.7911(10) .
Cd1 S2 2.8388(10) 2_675
S1 C1 1.645(4) .
C1 N1 1.145(5) .
N1 Cd1 2.269(3) 1_655
S2 C2 1.658(4) .
S2 Cd1 2.8388(10) 2_675
C2 N2 1.153(5) .
N2 Cd1 2.300(3) 2_775
N11 C15 1.305(9) .
N11 C11 1.324(8) .
N11 C11' 1.346(9) .
N11 C15' 1.357(9) .
C11 C12 1.402(10) .
C12 C13 1.401(9) .
C11' C12' 1.372(11) .
C12' C13 1.397(11) .
C13 C14' 1.365(11) .
C13 C14 1.394(9) .
C13 C16 1.500(5) .
C14 C15 1.382(11) .
C14' C15' 1.389(11) .
